data_4074491
loop_
_publ_author_name
'Schulz, Stephan'
'Kuczkowski, Andreas'
'Schuchmann, Daniella'
'Fl\"orke, Ulrich'
'Nieger, Martin'

_publ_section_title
;
 Group 13&#x2212;Group 13 Donor&#x2212;Acceptor Complexes
;
_journal_issue 22
_journal_name_full Organometallics
_journal_page_first 5487
_journal_paper_doi 10.1021/om0606946
_journal_volume 25
_journal_year 2006
_chemical_formula_moiety 'C22 H42 Ga In'
_chemical_formula_sum 'C22 H42 Ga In'
_chemical_formula_weight 491.10
_chemical_name_systematic
; 
 ? 
;
_space_group_IT_number 14
_symmetry_cell_setting monoclinic
_symmetry_space_group_name_Hall '-P 2ybc'
_symmetry_space_group_name_H-M 'P 1 21/c 1'
_atom_sites_solution_hydrogens difmap
_atom_sites_solution_primary direct
_atom_sites_solution_secondary difmap
_audit_creation_method SHELXL-97
_cell_angle_alpha 90.00
_cell_angle_beta 90.153(6)
_cell_angle_gamma 90.00
_cell_formula_units_Z 4
_cell_length_a 14.179(6)
_cell_length_b 10.519(4)
_cell_length_c 16.601(7)
_cell_measurement_reflns_used 4596
_cell_measurement_temperature 120(2)
_cell_measurement_theta_max 26.38
_cell_measurement_theta_min 2.28
_cell_volume 2476.0(18)
_computing_cell_refinement 'SAINT (Bruker, 2002)'
_computing_data_collection 'SMART (Bruker, 2002)'
_computing_data_reduction 'SAINT (Bruker, 2002)'
_computing_molecular_graphics 'SHELXTL (Bruker, 2002)'
_computing_publication_material 'SHELXTL (Bruker, 2002)'
_computing_structure_refinement 'SHELXTL (Bruker, 2002)'
_computing_structure_solution 'SHELXTL (Bruker, 2002)'
_diffrn_ambient_temperature 120(2)
_diffrn_measured_fraction_theta_full 0.998
_diffrn_measured_fraction_theta_max 0.998
_diffrn_measurement_device_type 'CCD area detector'
_diffrn_measurement_method '\f and \w scans'
_diffrn_radiation_monochromator graphite
_diffrn_radiation_source 'sealed tube'
_diffrn_radiation_type MoK\a
_diffrn_radiation_wavelength 0.71073
_diffrn_reflns_av_R_equivalents 0.0993
_diffrn_reflns_av_sigmaI/netI 0.1027
_diffrn_reflns_limit_h_max 17
_diffrn_reflns_limit_h_min -18
_diffrn_reflns_limit_k_max 13
_diffrn_reflns_limit_k_min -13
_diffrn_reflns_limit_l_max 21
_diffrn_reflns_limit_l_min -21
_diffrn_reflns_number 19086
_diffrn_reflns_theta_full 28.08
_diffrn_reflns_theta_max 28.08
_diffrn_reflns_theta_min 1.44
_diffrn_standards_decay_% 0
_diffrn_standards_number 4544
_exptl_absorpt_coefficient_mu 2.021
_exptl_absorpt_correction_T_max 0.5382
_exptl_absorpt_correction_T_min 0.4987
_exptl_absorpt_correction_type multi-scan
_exptl_absorpt_process_details 'SADABS (Bruker, 2002)'
_exptl_crystal_colour colourless
_exptl_crystal_density_diffrn 1.317
_exptl_crystal_density_meas 0
_exptl_crystal_density_method 'not measured'
_exptl_crystal_description block
_exptl_crystal_F_000 1016
_exptl_crystal_size_max 0.40
_exptl_crystal_size_mid 0.38
_exptl_crystal_size_min 0.35
_refine_diff_density_max 1.189
_refine_diff_density_min -1.619
_refine_diff_density_rms 0.244
_refine_ls_extinction_coef 0.0030(7)
_refine_ls_extinction_expression Fc^*^=kFc[1+0.001xFc^2^\l^3^/sin(2\q)]^-1/4^
_refine_ls_extinction_method SHELXL
_refine_ls_goodness_of_fit_ref 1.086
_refine_ls_hydrogen_treatment constr
_refine_ls_matrix_type full
_refine_ls_number_parameters 216
_refine_ls_number_reflns 6003
_refine_ls_number_restraints 0
_refine_ls_restrained_S_all 1.086
_refine_ls_R_factor_all 0.1409
_refine_ls_R_factor_gt 0.0970
_refine_ls_shift/su_max 0.000
_refine_ls_shift/su_mean 0.000
_refine_ls_structure_factor_coef Fsqd
_refine_ls_weighting_details 'calc w=1/[\s^2^(Fo^2^)+(0.1352P)^2^+10.6571P] where P=(Fo^2^+2Fc^2^)/3'
_refine_ls_weighting_scheme calc
_refine_ls_wR_factor_gt 0.2499
_refine_ls_wR_factor_ref 0.2739
_reflns_number_gt 3656
_reflns_number_total 6003
_reflns_threshold_expression >2sigma(I)
_cod_data_source_file om0606946si20060801_071658.cif
_cod_data_source_block 6
_cod_depositor_comments
;
The following automatic conversions were performed:

'_symmetry_cell_setting' value 'Monoclinic' changed to 'monoclinic'
according to /home/saulius/struct/CIF-dictionaries/cif_core.dic
dictionary named 'cif_core.dic' version 2.4.1 from 2010-06-29.

Automatic conversion script
Id: cif_fix_values 1715 2011-07-08 13:25:40Z adriana 
;
_cod_original_cell_volume 2476.2(17)
_cod_original_sg_symbol_H-M P2(1)/c
_cod_database_code 4074491

loop_
_symmetry_equiv_pos_as_xyz
'x, y, z'
'-x, y+1/2, -z+1/2'
'-x, -y, -z'
'x, -y-1/2, z-1/2'

loop_
_atom_site_label
_atom_site_type_symbol
_atom_site_fract_x
_atom_site_fract_y
_atom_site_fract_z
_atom_site_U_iso_or_equiv
_atom_site_adp_type
_atom_site_occupancy
_atom_site_symmetry_multiplicity
_atom_site_calc_flag
_atom_site_refinement_flags
_atom_site_disorder_assembly
_atom_site_disorder_group
In1 In 0.25238(6) 0.34220(5) 0.56518(5) 0.0500(3) Uani 1 1 d . . .
Ga1 Ga 0.25315(7) 0.60834(7) 0.59563(5) 0.0263(3) Uani 1 1 d . A .
C1 C 0.3357(7) 0.1344(8) 0.5790(7) 0.043(3) Uani 1 1 d . . .
C2 C 0.2893(8) 0.1364(7) 0.5021(6) 0.041(3) Uani 1 1 d . . .
C3 C 0.1915(8) 0.1365(9) 0.5113(7) 0.044(3) Uani 1 1 d . . .
C4 C 0.1757(9) 0.1329(8) 0.5939(9) 0.062(4) Uani 1 1 d . . .
C5 C 0.2684(8) 0.1313(7) 0.6340(6) 0.039(2) Uani 1 1 d . . .
C6 C 0.4412(9) 0.1218(14) 0.5871(11) 0.076(4) Uani 1 1 d . . .
H6A H 0.4590 0.1285 0.6440 0.114 Uiso 1 1 calc R . .
H6B H 0.4720 0.1896 0.5565 0.114 Uiso 1 1 calc R . .
H6C H 0.4611 0.0390 0.5661 0.114 Uiso 1 1 calc R . .
C7 C 0.3299(15) 0.1306(14) 0.4161(11) 0.118(8) Uani 1 1 d . . .
H7A H 0.3518 0.0441 0.4048 0.177 Uiso 1 1 calc R . .
H7B H 0.3830 0.1899 0.4117 0.177 Uiso 1 1 calc R . .
H7C H 0.2808 0.1542 0.3773 0.177 Uiso 1 1 calc R . .
C8 C 0.1137(13) 0.1282(15) 0.4501(12) 0.104(7) Uani 1 1 d . . .
H8A H 0.0707 0.0590 0.4646 0.157 Uiso 1 1 calc R . .
H8B H 0.1407 0.1114 0.3969 0.157 Uiso 1 1 calc R . .
H8C H 0.0789 0.2086 0.4488 0.157 Uiso 1 1 calc R . .
C9 C 0.0869(9) 0.1252(14) 0.6430(11) 0.084(5) Uani 1 1 d . . .
H9A H 0.0337 0.1037 0.6077 0.125 Uiso 1 1 calc R . .
H9B H 0.0751 0.2074 0.6688 0.125 Uiso 1 1 calc R . .
H9C H 0.0940 0.0594 0.6844 0.125 Uiso 1 1 calc R . .
C10 C 0.2918(12) 0.1188(16) 0.7253(8) 0.079(4) Uani 1 1 d . . .
H10A H 0.2791 0.0317 0.7431 0.119 Uiso 1 1 calc R . .
H10B H 0.2525 0.1781 0.7560 0.119 Uiso 1 1 calc R . .
H10C H 0.3585 0.1389 0.7343 0.119 Uiso 1 1 calc R . .
C11 C 0.2436(8) 0.6728(8) 0.4814(5) 0.039(2) Uani 1 1 d . . .
C121 C 0.2976(14) 0.608(2) 0.4204(12) 0.052(5) Uiso 0.61(2) 1 d P A 1
H12A H 0.2880 0.6499 0.3683 0.078 Uiso 0.61(2) 1 calc PR A 1
H12B H 0.2769 0.5193 0.4167 0.078 Uiso 0.61(2) 1 calc PR A 1
H12C H 0.3647 0.6106 0.4346 0.078 Uiso 0.61(2) 1 calc PR A 1
C131 C 0.1431(15) 0.673(2) 0.4489(14) 0.065(6) Uiso 0.61(2) 1 d P A 1
H13A H 0.1429 0.7063 0.3937 0.097 Uiso 0.61(2) 1 calc PR A 1
H13B H 0.1035 0.7272 0.4830 0.097 Uiso 0.61(2) 1 calc PR A 1
H13C H 0.1182 0.5862 0.4490 0.097 Uiso 0.61(2) 1 calc PR A 1
C141 C 0.2711(15) 0.8149(18) 0.4872(12) 0.053(5) Uiso 0.61(2) 1 d P A 1
H14A H 0.2690 0.8532 0.4334 0.079 Uiso 0.61(2) 1 calc PR A 1
H14B H 0.3350 0.8225 0.5093 0.079 Uiso 0.61(2) 1 calc PR A 1
H14C H 0.2266 0.8591 0.5226 0.079 Uiso 0.61(2) 1 calc PR A 1
C122 C 0.340(3) 0.676(5) 0.447(3) 0.103(16) Uiso 0.39(2) 1 d P A 2
H12D H 0.3375 0.7099 0.3920 0.155 Uiso 0.39(2) 1 calc PR A 2
H12E H 0.3659 0.5894 0.4457 0.155 Uiso 0.39(2) 1 calc PR A 2
H12F H 0.3806 0.7300 0.4803 0.155 Uiso 0.39(2) 1 calc PR A 2
C132 C 0.175(3) 0.587(5) 0.426(3) 0.083(13) Uiso 0.39(2) 1 d P A 2
H13D H 0.1726 0.6220 0.3716 0.125 Uiso 0.39(2) 1 calc PR A 2
H13E H 0.1114 0.5868 0.4493 0.125 Uiso 0.39(2) 1 calc PR A 2
H13F H 0.1991 0.4997 0.4244 0.125 Uiso 0.39(2) 1 calc PR A 2
C142 C 0.198(3) 0.806(4) 0.482(2) 0.069(11) Uiso 0.39(2) 1 d P A 2
H14D H 0.1946 0.8380 0.4265 0.104 Uiso 0.39(2) 1 calc PR A 2
H14E H 0.2366 0.8633 0.5147 0.104 Uiso 0.39(2) 1 calc PR A 2
H14F H 0.1346 0.8001 0.5045 0.104 Uiso 0.39(2) 1 calc PR A 2
C21 C 0.3815(10) 0.6172(11) 0.6527(8) 0.062(3) Uani 1 1 d . . .
C22 C 0.4623(8) 0.5942(17) 0.5973(11) 0.086(5) Uani 1 1 d . A .
H22A H 0.5216 0.6004 0.6275 0.128 Uiso 1 1 calc R . .
H22B H 0.4618 0.6580 0.5543 0.128 Uiso 1 1 calc R . .
H22C H 0.4567 0.5092 0.5737 0.128 Uiso 1 1 calc R . .
C23 C 0.3932(18) 0.530(3) 0.7260(14) 0.194(16) Uani 1 1 d . A .
H23A H 0.4561 0.5415 0.7494 0.290 Uiso 1 1 calc R . .
H23B H 0.3857 0.4409 0.7090 0.290 Uiso 1 1 calc R . .
H23C H 0.3452 0.5504 0.7663 0.290 Uiso 1 1 calc R . .
C24 C 0.3923(12) 0.7534(16) 0.6847(11) 0.105(6) Uani 1 1 d . A .
H24A H 0.4530 0.7617 0.7126 0.158 Uiso 1 1 calc R . .
H24B H 0.3410 0.7719 0.7224 0.158 Uiso 1 1 calc R . .
H24C H 0.3898 0.8135 0.6397 0.158 Uiso 1 1 calc R . .
C31 C 0.1368(9) 0.6165(11) 0.6623(8) 0.059(3) Uani 1 1 d . . .
C32 C 0.1557(14) 0.543(2) 0.7447(11) 0.126(8) Uani 1 1 d . A .
H32A H 0.0989 0.5460 0.7782 0.189 Uiso 1 1 calc R . .
H32B H 0.2083 0.5830 0.7734 0.189 Uiso 1 1 calc R . .
H32C H 0.1715 0.4539 0.7331 0.189 Uiso 1 1 calc R . .
C33 C 0.0512(10) 0.5637(17) 0.6268(12) 0.102(7) Uani 1 1 d . A .
H33A H -0.0013 0.5736 0.6646 0.153 Uiso 1 1 calc R . .
H33B H 0.0607 0.4733 0.6153 0.153 Uiso 1 1 calc R . .
H33C H 0.0366 0.6089 0.5767 0.153 Uiso 1 1 calc R . .
C34 C 0.1169(9) 0.7545(12) 0.6818(9) 0.073(4) Uani 1 1 d . A .
H34A H 0.0593 0.7604 0.7142 0.109 Uiso 1 1 calc R . .
H34B H 0.1085 0.8025 0.6317 0.109 Uiso 1 1 calc R . .
H34C H 0.1699 0.7901 0.7123 0.109 Uiso 1 1 calc R . .

loop_
_atom_site_aniso_label
_atom_site_aniso_U_11
_atom_site_aniso_U_22
_atom_site_aniso_U_33
_atom_site_aniso_U_23
_atom_site_aniso_U_13
_atom_site_aniso_U_12
In1 0.0909(7) 0.0050(3) 0.0542(5) -0.0026(3) 0.0076(4) -0.0009(3)
Ga1 0.0484(6) 0.0074(4) 0.0232(5) -0.0007(3) 0.0059(4) -0.0007(4)
C1 0.045(6) 0.013(4) 0.072(8) 0.000(4) -0.004(5) -0.008(4)
C2 0.066(7) 0.010(4) 0.049(6) 0.003(3) 0.034(5) 0.008(4)
C3 0.063(7) 0.022(4) 0.048(6) 0.001(4) -0.004(5) 0.004(4)
C4 0.072(8) 0.005(4) 0.108(11) -0.003(5) 0.056(8) -0.002(4)
C5 0.058(7) 0.009(3) 0.051(6) 0.000(3) -0.005(5) 0.008(4)
C6 0.053(8) 0.058(8) 0.116(13) 0.007(8) -0.018(8) 0.002(6)
C7 0.178(18) 0.049(8) 0.127(15) -0.024(9) 0.120(14) -0.033(10)
C8 0.118(14) 0.066(9) 0.130(15) -0.024(9) -0.076(12) 0.022(9)
C9 0.053(8) 0.065(9) 0.133(15) 0.008(9) 0.041(9) 0.002(7)
C10 0.104(12) 0.092(11) 0.043(7) 0.009(7) -0.003(7) -0.001(9)
C11 0.067(7) 0.022(4) 0.027(5) 0.004(3) 0.009(4) 0.011(4)
C21 0.092(10) 0.038(6) 0.057(7) 0.002(5) -0.009(7) -0.010(6)
C22 0.034(7) 0.110(13) 0.114(13) -0.040(10) -0.004(7) 0.012(7)
C23 0.19(2) 0.24(3) 0.15(2) 0.15(2) -0.128(19) -0.13(2)
C24 0.106(12) 0.078(11) 0.132(15) -0.071(11) 0.008(10) -0.037(9)
C31 0.076(8) 0.041(6) 0.062(7) -0.001(5) 0.043(6) 0.000(6)
C32 0.121(15) 0.16(2) 0.097(13) 0.060(13) 0.076(12) 0.043(13)
C33 0.052(9) 0.088(11) 0.166(18) -0.049(12) 0.052(10) -0.022(8)
C34 0.063(8) 0.054(8) 0.101(10) -0.044(7) 0.018(7) 0.013(6)

loop_
_atom_type_symbol
_atom_type_description
_atom_type_scat_dispersion_real
_atom_type_scat_dispersion_imag
_atom_type_scat_source
C C 0.0033 0.0016 'International Tables Vol C Tables 4.2.6.8 and 6.1.1.4'
H H 0.0000 0.0000 'International Tables Vol C Tables 4.2.6.8 and 6.1.1.4'
Ga Ga 0.2307 1.6083 'International Tables Vol C Tables 4.2.6.8 and 6.1.1.4'
In In -0.7276 1.3100 'International Tables Vol C Tables 4.2.6.8 and 6.1.1.4'

loop_
_geom_angle_atom_site_label_1
_geom_angle_atom_site_label_2
_geom_angle_atom_site_label_3
_geom_angle
C2 In1 C3 32.7(4)
C2 In1 C1 33.6(4)
C3 In1 C1 55.7(3)
C2 In1 C4 53.2(3)
C3 In1 C4 32.3(4)
C1 In1 C4 54.4(4)
C2 In1 C5 52.8(3)
C3 In1 C5 55.0(3)
C1 In1 C5 30.7(4)
C4 In1 C5 34.2(4)
C2 In1 Ga1 160.1(2)
C3 In1 Ga1 156.7(2)
C1 In1 Ga1 147.6(2)
C4 In1 Ga1 146.5(2)
C5 In1 Ga1 142.2(2)
C31 Ga1 C11 117.0(5)
C31 Ga1 C21 118.5(6)
C11 Ga1 C21 118.4(5)
C31 Ga1 In1 97.9(3)
C11 Ga1 In1 99.4(3)
C21 Ga1 In1 97.5(3)
C5 C1 C2 106.5(9)
C5 C1 C6 130.8(12)
C2 C1 C6 122.3(12)
C5 C1 In1 75.1(6)
C2 C1 In1 71.9(5)
C6 C1 In1 123.7(7)
C3 C2 C1 110.9(9)
C3 C2 C7 118.4(13)
C1 C2 C7 130.6(13)
C3 C2 In1 74.9(5)
C1 C2 In1 74.5(5)
C7 C2 In1 120.6(7)
C4 C3 C2 105.7(10)
C4 C3 C8 123.1(13)
C2 C3 C8 130.9(13)
C4 C3 In1 74.1(6)
C2 C3 In1 72.4(5)
C8 C3 In1 123.1(8)
C3 C4 C5 107.4(9)
C3 C4 C9 132.3(14)
C5 C4 C9 120.2(13)
C3 C4 In1 73.6(6)
C5 C4 In1 73.0(5)
C9 C4 In1 121.1(8)
C1 C5 C4 109.5(10)
C1 C5 C10 121.5(11)
C4 C5 C10 128.9(11)
C1 C5 In1 74.3(6)
C4 C5 In1 72.8(5)
C10 C5 In1 122.5(8)
C122 C11 C121 41(2)
C122 C11 C142 112(3)
C121 C11 C142 130.9(18)
C122 C11 C131 137(2)
C121 C11 C131 104.5(13)
C142 C11 C131 66.9(16)
C122 C11 C141 77(2)
C121 C11 C141 111.5(13)
C142 C11 C141 39.4(15)
C131 C11 C141 104.8(12)
C122 C11 C132 110(3)
C121 C11 C132 70.0(18)
C142 C11 C132 105(2)
C131 C11 C132 40.2(16)
C141 C11 C132 136.7(18)
C122 C11 Ga1 108(2)
C121 C11 Ga1 117.8(9)
C142 C11 Ga1 109.2(15)
C131 C11 Ga1 113.2(10)
C141 C11 Ga1 104.5(9)
C132 C11 Ga1 112.6(16)
C22 C21 C23 108.0(17)
C22 C21 C24 106.8(12)
C23 C21 C24 106.0(16)
C22 C21 Ga1 113.0(9)
C23 C21 Ga1 115.6(11)
C24 C21 Ga1 106.8(10)
C33 C31 C34 107.2(12)
C33 C31 C32 107.4(14)
C34 C31 C32 108.3(13)
C33 C31 Ga1 116.7(10)
C34 C31 Ga1 108.4(8)
C32 C31 Ga1 108.6(10)

loop_
_geom_bond_atom_site_label_1
_geom_bond_atom_site_label_2
_geom_bond_distance
In1 C2 2.462(8)
In1 C3 2.494(10)
In1 C1 2.495(9)
In1 C4 2.502(9)
In1 C5 2.505(8)
In1 Ga1 2.8449(14)
Ga1 C31 1.991(11)
Ga1 C11 2.018(9)
Ga1 C21 2.052(14)
C1 C5 1.323(16)
C1 C2 1.434(16)
C1 C6 1.507(16)
C2 C3 1.396(16)
C2 C7 1.542(17)
C3 C4 1.390(17)
C3 C8 1.501(17)
C4 C5 1.472(17)
C4 C9 1.504(16)
C5 C10 1.557(17)
C11 C122 1.49(5)
C11 C121 1.44(2)
C11 C142 1.54(4)
C11 C131 1.52(2)
C11 C141 1.55(2)
C11 C132 1.61(4)
C21 C22 1.49(2)
C21 C23 1.54(2)
C21 C24 1.536(17)
C31 C33 1.46(2)
C31 C34 1.515(16)
C31 C32 1.59(2)

loop_
_geom_torsion_atom_site_label_1
_geom_torsion_atom_site_label_2
_geom_torsion_atom_site_label_3
_geom_torsion_atom_site_label_4
_geom_torsion
C2 In1 Ga1 C31 162.6(9)
C3 In1 Ga1 C31 63.1(8)
C1 In1 Ga1 C31 -119.7(7)
C4 In1 Ga1 C31 -5.5(8)
C5 In1 Ga1 C31 -65.7(6)
C2 In1 Ga1 C11 43.4(9)
C3 In1 Ga1 C11 -56.1(8)
C1 In1 Ga1 C11 121.1(6)
C4 In1 Ga1 C11 -124.7(7)
C5 In1 Ga1 C11 175.1(5)
C2 In1 Ga1 C21 -77.1(9)
C3 In1 Ga1 C21 -176.6(8)
C1 In1 Ga1 C21 0.6(7)
C4 In1 Ga1 C21 114.8(8)
C5 In1 Ga1 C21 54.6(6)
C2 In1 C1 C5 -113.4(8)
C3 In1 C1 C5 -77.8(7)
C4 In1 C1 C5 -38.1(7)
Ga1 In1 C1 C5 103.5(6)
C3 In1 C1 C2 35.6(6)
C4 In1 C1 C2 75.2(7)
C5 In1 C1 C2 113.4(8)
Ga1 In1 C1 C2 -143.1(5)
C2 In1 C1 C6 117.2(14)
C3 In1 C1 C6 152.8(13)
C4 In1 C1 C6 -167.6(13)
C5 In1 C1 C6 -129.4(14)
Ga1 In1 C1 C6 -25.9(14)
C5 C1 C2 C3 0.9(10)
C6 C1 C2 C3 174.3(9)
In1 C1 C2 C3 -66.8(6)
C5 C1 C2 C7 -175.1(10)
C6 C1 C2 C7 -1.7(16)
In1 C1 C2 C7 117.2(11)
C5 C1 C2 In1 67.7(6)
C6 C1 C2 In1 -118.9(9)
C1 In1 C2 C3 117.2(8)
C4 In1 C2 C3 38.0(7)
C5 In1 C2 C3 81.2(6)
Ga1 In1 C2 C3 -133.8(7)
C3 In1 C2 C1 -117.2(8)
C4 In1 C2 C1 -79.2(7)
C5 In1 C2 C1 -36.0(6)
Ga1 In1 C2 C1 109.0(8)
C3 In1 C2 C7 114.4(15)
C1 In1 C2 C7 -128.4(15)
C4 In1 C2 C7 152.4(14)
C5 In1 C2 C7 -164.4(14)
Ga1 In1 C2 C7 -19.4(18)
C1 C2 C3 C4 -0.7(10)
C7 C2 C3 C4 175.8(9)
In1 C2 C3 C4 -67.2(6)
C1 C2 C3 C8 -174.6(11)
C7 C2 C3 C8 1.9(16)
In1 C2 C3 C8 118.9(12)
C1 C2 C3 In1 66.5(6)
C7 C2 C3 In1 -117.0(9)
C2 In1 C3 C4 112.7(9)
C1 In1 C3 C4 76.1(7)
C5 In1 C3 C4 38.6(7)
Ga1 In1 C3 C4 -105.7(8)
C1 In1 C3 C2 -36.6(6)
C4 In1 C3 C2 -112.7(9)
C5 In1 C3 C2 -74.1(6)
Ga1 In1 C3 C2 141.6(6)
C2 In1 C3 C8 -127.8(15)
C1 In1 C3 C8 -164.4(14)
C4 In1 C3 C8 119.5(16)
C5 In1 C3 C8 158.1(14)
Ga1 In1 C3 C8 13.8(17)
C2 C3 C4 C5 0.3(10)
C8 C3 C4 C5 174.8(10)
In1 C3 C4 C5 -65.7(6)
C2 C3 C4 C9 -176.7(11)
C8 C3 C4 C9 -2.2(17)
In1 C3 C4 C9 117.3(12)
C2 C3 C4 In1 66.0(6)
C8 C3 C4 In1 -119.5(10)
C2 In1 C4 C3 -38.5(6)
C1 In1 C4 C3 -80.5(7)
C5 In1 C4 C3 -114.6(9)
Ga1 In1 C4 C3 136.5(6)
C2 In1 C4 C5 76.1(6)
C3 In1 C4 C5 114.6(9)
C1 In1 C4 C5 34.1(6)
Ga1 In1 C4 C5 -108.9(6)
C2 In1 C4 C9 -168.4(15)
C3 In1 C4 C9 -129.9(17)
C1 In1 C4 C9 149.6(15)
C5 In1 C4 C9 115.5(16)
Ga1 In1 C4 C9 6.6(17)
C2 C1 C5 C4 -0.7(10)
C6 C1 C5 C4 -173.3(10)
In1 C1 C5 C4 64.8(6)
C2 C1 C5 C10 175.6(10)
C6 C1 C5 C10 3.0(17)
In1 C1 C5 C10 -118.8(10)
C2 C1 C5 In1 -65.5(6)
C6 C1 C5 In1 121.9(11)
C3 C4 C5 C1 0.3(10)
C9 C4 C5 C1 177.7(9)
In1 C4 C5 C1 -65.8(6)
C3 C4 C5 C10 -175.7(11)
C9 C4 C5 C10 1.7(16)
In1 C4 C5 C10 118.3(11)
C3 C4 C5 In1 66.0(6)
C9 C4 C5 In1 -116.5(9)
C2 In1 C5 C1 39.6(6)
C3 In1 C5 C1 80.3(7)
C4 In1 C5 C1 116.7(9)
Ga1 In1 C5 C1 -121.8(6)
C2 In1 C5 C4 -77.1(7)
C3 In1 C5 C4 -36.4(6)
C1 In1 C5 C4 -116.7(9)
Ga1 In1 C5 C4 121.5(6)
C2 In1 C5 C10 157.3(12)
C3 In1 C5 C10 -162.0(12)
C1 In1 C5 C10 117.6(13)
C4 In1 C5 C10 -125.6(13)
Ga1 In1 C5 C10 -4.1(13)
C31 Ga1 C11 C122 172(2)
C21 Ga1 C11 C122 20(2)
In1 Ga1 C11 C122 -84(2)
C31 Ga1 C11 C121 -144.4(12)
C21 Ga1 C11 C121 63.4(13)
In1 Ga1 C11 C121 -40.4(12)
C31 Ga1 C11 C142 50.3(18)
C21 Ga1 C11 C142 -101.9(17)
In1 Ga1 C11 C142 154.3(17)
C31 Ga1 C11 C131 -22.1(12)
C21 Ga1 C11 C131 -174.3(11)
In1 Ga1 C11 C131 81.9(11)
C31 Ga1 C11 C141 91.3(11)
C21 Ga1 C11 C141 -60.9(11)
In1 Ga1 C11 C141 -164.7(9)
C31 Ga1 C11 C132 -66.0(19)
C21 Ga1 C11 C132 141.9(19)
In1 Ga1 C11 C132 38.0(19)
C31 Ga1 C21 C22 172.9(10)
C11 Ga1 C21 C22 -35.3(12)
In1 Ga1 C21 C22 69.6(10)
C31 Ga1 C21 C23 47.7(18)
C11 Ga1 C21 C23 -160.5(16)
In1 Ga1 C21 C23 -55.5(17)
C31 Ga1 C21 C24 -69.9(11)
C11 Ga1 C21 C24 81.9(11)
In1 Ga1 C21 C24 -173.2(10)
C11 Ga1 C31 C33 50.2(13)
C21 Ga1 C31 C33 -157.7(12)
In1 Ga1 C31 C33 -54.7(12)
C11 Ga1 C31 C34 -70.9(11)
C21 Ga1 C31 C34 81.2(11)
In1 Ga1 C31 C34 -175.8(9)
C11 Ga1 C31 C32 171.7(11)
C21 Ga1 C31 C32 -36.2(13)
In1 Ga1 C31 C32 66.8(12)
